data_7150092
loop_
_publ_author_name
'T\"onshoff, Christina'
'Merz, Klaus'
'Bucher, G\"otz'

_publ_section_title
;
 Azidocryptands-synthesis, structure, and complexation properties.
;
_journal_issue 2
_journal_name_full 'Organic &amp; biomolecular chemistry'
_journal_page_first 303
_journal_page_last 308
_journal_paper_doi 10.1039/b413395a
_journal_volume 3
_journal_year 2005
_chemical_formula_sum 'C20 H31 Br K N5 O4'
_chemical_formula_weight 524.51
_chemical_name_systematic
;
?
;
_space_group_IT_number 19
_symmetry_cell_setting orthorhombic
_symmetry_space_group_name_Hall 'P 2ac 2ab'
_symmetry_space_group_name_H-M 'P 21 21 21'
_atom_sites_solution_hydrogens geom
_atom_sites_solution_primary direct
_atom_sites_solution_secondary difmap
_audit_creation_method SHELXL-97
_cell_angle_alpha 90.00
_cell_angle_beta 90.00
_cell_angle_gamma 90.00
_cell_formula_units_Z 4
_cell_length_a 10.70(4)
_cell_length_b 13.81(5)
_cell_length_c 15.55(6)
_cell_measurement_reflns_used -
_cell_measurement_temperature 203(2)
_cell_measurement_theta_max -
_cell_measurement_theta_min -
_cell_volume 2298(15)
_computing_cell_refinement 'SAINT (Siemens, 1996)'
_computing_data_collection 'SMART (Siemens, 1996)'
_computing_data_reduction 'SAINT (Siemens, 1996)'
_computing_molecular_graphics 'SHELXTL (Siemens, 1996)'
_computing_publication_material 'SHELXTL (Siemens, 1996)'
_computing_structure_refinement 'SHELXTL (Siemens, 1996)'
_computing_structure_solution 'SHELXTL (Siemens, 1996)'
_diffrn_ambient_temperature 203(2)
_diffrn_detector_area_resol_mean -
_diffrn_measured_fraction_theta_full 0.998
_diffrn_measured_fraction_theta_max 0.998
_diffrn_measurement_device_type 'Bruker axs CCD 1000'
_diffrn_measurement_method omega-scan
_diffrn_radiation_monochromator graphite
_diffrn_radiation_source 'fine-focus sealed tube'
_diffrn_radiation_type MoK\a
_diffrn_radiation_wavelength 0.71073
_diffrn_reflns_av_R_equivalents 0.0808
_diffrn_reflns_av_sigmaI/netI 0.0747
_diffrn_reflns_limit_h_max 12
_diffrn_reflns_limit_h_min -12
_diffrn_reflns_limit_k_max 16
_diffrn_reflns_limit_k_min -16
_diffrn_reflns_limit_l_max 18
_diffrn_reflns_limit_l_min -12
_diffrn_reflns_number 11794
_diffrn_reflns_theta_full 25.12
_diffrn_reflns_theta_max 25.12
_diffrn_reflns_theta_min 1.97
_diffrn_standards_decay_% -
_diffrn_standards_interval_count -
_diffrn_standards_interval_time -
_diffrn_standards_number -
_exptl_absorpt_coefficient_mu 2.006
_exptl_absorpt_correction_T_max 0.82
_exptl_absorpt_correction_T_min 0.8
_exptl_absorpt_correction_type empirical
_exptl_crystal_colour colorless
_exptl_crystal_density_diffrn 1.516
_exptl_crystal_density_method 'not measured'
_exptl_crystal_description needle
_exptl_crystal_F_000 1088
_exptl_crystal_size_max 0.3
_exptl_crystal_size_mid 0.1
_exptl_crystal_size_min 0.1
_refine_diff_density_max 1.164
_refine_diff_density_min -1.150
_refine_diff_density_rms 0.125
_refine_ls_abs_structure_details 'Flack H D (1983), Acta Cryst. A39, 876-881'
_refine_ls_abs_structure_Flack 0.013(16)
_refine_ls_extinction_method none
_refine_ls_goodness_of_fit_ref 0.984
_refine_ls_hydrogen_treatment mixed
_refine_ls_matrix_type full
_refine_ls_number_parameters 280
_refine_ls_number_reflns 4099
_refine_ls_number_restraints 0
_refine_ls_restrained_S_all 0.984
_refine_ls_R_factor_all 0.0823
_refine_ls_R_factor_gt 0.0584
_refine_ls_shift/su_max 0.026
_refine_ls_shift/su_mean 0.003
_refine_ls_structure_factor_coef Fsqd
_refine_ls_weighting_details 'w=1/[\s^2^(Fo^2^)+(0.0983P)^2^+0.0000P] where P=(Fo^2^+2Fc^2^)/3'
_refine_ls_weighting_scheme calc
_refine_ls_wR_factor_gt 0.1436
_refine_ls_wR_factor_ref 0.1558
_reflns_number_gt 3021
_reflns_number_total 4099
_reflns_threshold_expression >2sigma(I)
_cod_data_source_file b413395a.txt
_cod_data_source_block 30sec1
_cod_depositor_comments
;
The following automatic conversions were performed:

'_refine_ls_weighting_scheme' value 'calc
w=1/[\s^2^(Fo^2^)+(0.0983P)^2^+0.0000P] where P=(Fo^2^+2Fc^2^)/3' was
changed to 'calc'. New tag '_refine_ls_weighting_details' was
created. The value of the new tag was set to
'w=1/[\s^2^(Fo^2^)+(0.0983P)^2^+0.0000P] where P=(Fo^2^+2Fc^2^)/3'.

Automatic conversion script
Id: cif_fix_values 3143 2015-03-26 13:38:13Z robertas 
;
_cod_original_cell_volume 2298(14)
_cod_original_sg_symbol_H-M P2(1)2(1)2(1)
_cod_database_code 7150092

loop_
_symmetry_equiv_pos_as_xyz
'x, y, z'
'-x+1/2, -y, z+1/2'
'-x, y+1/2, -z+1/2'
'x+1/2, -y+1/2, -z'

loop_
_atom_site_label
_atom_site_type_symbol
_atom_site_fract_x
_atom_site_fract_y
_atom_site_fract_z
_atom_site_U_iso_or_equiv
_atom_site_adp_type
_atom_site_occupancy
_atom_site_calc_flag
_atom_site_refinement_flags
_atom_site_disorder_assembly
_atom_site_disorder_group
Br1 Br 0.75988(6) 0.93160(5) 0.72509(5) 0.0504(2) Uani 1 d . . .
K1 K 1.20419(18) 0.64351(14) 0.74479(12) 0.0638(5) Uani 1 d . . .
O3 O 1.4503(4) 0.6490(3) 0.7402(3) 0.0355(10) Uani 1 d . . .
N1 N 1.0989(4) 0.8257(3) 0.7786(3) 0.0288(11) Uani 1 d . . .
C1 C 1.1996(5) 0.8657(4) 0.7270(4) 0.0222(11) Uani 1 d . . .
C5 C 1.2626(7) 0.9121(4) 0.5869(4) 0.0364(15) Uani 1 d . . .
H5A H 1.2458 0.9195 0.5279 0.044 Uiso 1 calc R . .
C6 C 1.1741(5) 0.8710(4) 0.6386(4) 0.0253(13) Uani 1 d . . .
O1 O 1.1056(5) 0.6658(3) 0.8981(3) 0.0433(12) Uani 1 d . . .
O2 O 0.9653(4) 0.6206(3) 0.7510(3) 0.0351(11) Uani 1 d . . .
C2 C 1.3162(5) 0.8886(4) 0.7612(4) 0.0270(13) Uani 1 d . . .
N5 N 1.0681(4) 0.7199(4) 0.6003(3) 0.0277(11) Uani 1 d . . .
C3 C 1.4031(6) 0.9293(5) 0.7055(4) 0.0401(16) Uani 1 d . . .
H3A H 1.4817 0.9479 0.7268 0.048 Uiso 1 calc R . .
N2 N 1.0673(5) 0.8711(4) 0.8430(4) 0.0340(13) Uani 1 d . . .
C12 C 1.2206(7) 0.6046(5) 0.5370(4) 0.0421(17) Uani 1 d . . .
H12A H 1.1735 0.5502 0.5613 0.050 Uiso 1 calc R . .
H12B H 1.2597 0.5837 0.4831 0.050 Uiso 1 calc R . .
C18 C 1.2063(8) 0.6507(5) 0.9558(4) 0.049(2) Uani 1 d . . .
H18A H 1.2601 0.5980 0.9354 0.059 Uiso 1 calc R . .
H18B H 1.1750 0.6340 1.0131 0.059 Uiso 1 calc R . .
C19 C 1.2771(7) 0.7438(5) 0.9585(4) 0.0460(18) Uani 1 d . . .
H19A H 1.2192 0.7969 0.9710 0.055 Uiso 1 calc R . .
H19B H 1.3389 0.7411 1.0049 0.055 Uiso 1 calc R . .
C17 C 1.0129(7) 0.5920(5) 0.8970(5) 0.0440(18) Uani 1 d . . .
H17A H 0.9761 0.5842 0.9543 0.053 Uiso 1 calc R . .
H17B H 1.0498 0.5301 0.8796 0.053 Uiso 1 calc R . .
C11 C 1.4123(6) 0.5750(5) 0.6074(4) 0.0383(15) Uani 1 d . . .
H11A H 1.4481 0.5565 0.5518 0.046 Uiso 1 calc R . .
H11B H 1.3851 0.5162 0.6373 0.046 Uiso 1 calc R . .
C14 C 0.9461(6) 0.6693(5) 0.6045(5) 0.0394(17) Uani 1 d . . .
H14A H 0.9579 0.6018 0.5867 0.047 Uiso 1 calc R . .
H14B H 0.8887 0.6996 0.5634 0.047 Uiso 1 calc R . .
N4 N 1.3414(5) 0.7632(4) 0.8763(3) 0.0339(13) Uani 1 d . . .
C15 C 0.8878(6) 0.6708(5) 0.6911(5) 0.0418(18) Uani 1 d . . .
H15A H 0.8763 0.7379 0.7100 0.050 Uiso 1 calc R . .
H15B H 0.8055 0.6398 0.6887 0.050 Uiso 1 calc R . .
C13 C 1.1350(6) 0.6924(5) 0.5219(4) 0.0341(15) Uani 1 d . . .
H13A H 1.1854 0.7473 0.5021 0.041 Uiso 1 calc R . .
H13B H 1.0744 0.6769 0.4767 0.041 Uiso 1 calc R . .
C7 C 1.3488(7) 0.8680(5) 0.8534(4) 0.0388(16) Uani 1 d . . .
H7A H 1.4338 0.8911 0.8646 0.047 Uiso 1 calc R . .
H7B H 1.2919 0.9044 0.8907 0.047 Uiso 1 calc R . .
C16 C 0.9174(6) 0.6221(5) 0.8352(4) 0.0415(17) Uani 1 d . . .
H16A H 0.8454 0.5784 0.8390 0.050 Uiso 1 calc R . .
H16B H 0.8888 0.6876 0.8492 0.050 Uiso 1 calc R . .
C8 C 1.4658(6) 0.7163(6) 0.8777(5) 0.050(2) Uani 1 d . . .
H8A H 1.5207 0.7534 0.9159 0.060 Uiso 1 calc R . .
H8B H 1.4569 0.6512 0.9022 0.060 Uiso 1 calc R . .
O4 O 1.3112(5) 0.6385(3) 0.5957(3) 0.0455(12) Uani 1 d . . .
N3 N 1.0279(6) 0.9031(4) 0.9025(4) 0.0534(17) Uani 1 d . . .
C9 C 1.5263(6) 0.7080(6) 0.7932(5) 0.0469(19) Uani 1 d . . .
H9A H 1.5360 0.7722 0.7674 0.056 Uiso 1 calc R . .
H9B H 1.6093 0.6789 0.7995 0.056 Uiso 1 calc R . .
C20 C 1.0533(6) 0.8277(4) 0.6049(4) 0.0288(14) Uani 1 d . . .
H20A H 0.9840 0.8443 0.6434 0.035 Uiso 1 calc R . .
H20B H 1.0348 0.8537 0.5477 0.035 Uiso 1 calc R . .
C10 C 1.5048(6) 0.6276(5) 0.6593(5) 0.0430(18) Uani 1 d . . .
H10A H 1.5798 0.5878 0.6671 0.052 Uiso 1 calc R . .
H10B H 1.5291 0.6876 0.6301 0.052 Uiso 1 calc R . .
C4 C 1.3761(6) 0.9430(5) 0.6189(5) 0.0389(16) Uani 1 d . . .
H4A H 1.4346 0.9730 0.5826 0.047 Uiso 1 calc R . .

loop_
_atom_site_aniso_label
_atom_site_aniso_U_11
_atom_site_aniso_U_22
_atom_site_aniso_U_33
_atom_site_aniso_U_23
_atom_site_aniso_U_13
_atom_site_aniso_U_12
Br1 0.0362(3) 0.0437(4) 0.0713(5) -0.0095(4) 0.0162(4) 0.0030(3)
K1 0.0632(10) 0.0636(11) 0.0647(13) -0.0007(9) 0.0041(9) 0.0010(9)
O3 0.029(2) 0.040(2) 0.038(3) 0.000(2) 0.0069(19) -0.0044(18)
N1 0.027(2) 0.029(3) 0.030(3) -0.002(3) 0.006(2) -0.007(2)
C1 0.030(3) 0.015(2) 0.021(3) -0.002(2) 0.008(3) 0.001(2)
C5 0.058(4) 0.027(3) 0.025(3) -0.003(2) 0.017(3) 0.002(3)
C6 0.033(3) 0.019(3) 0.024(3) -0.001(2) 0.006(2) 0.009(3)
O1 0.059(3) 0.037(3) 0.034(3) 0.010(2) -0.008(2) -0.004(2)
O2 0.029(2) 0.034(2) 0.043(3) -0.001(2) 0.0117(19) 0.0034(18)
C2 0.029(3) 0.024(3) 0.029(3) -0.007(3) 0.000(3) -0.007(2)
N5 0.026(3) 0.031(3) 0.026(3) -0.002(2) -0.007(2) 0.004(2)
C3 0.029(3) 0.034(3) 0.057(5) -0.011(4) 0.007(3) -0.003(3)
N2 0.036(3) 0.029(3) 0.036(3) 0.005(3) 0.009(3) 0.001(2)
C12 0.064(5) 0.037(3) 0.026(3) -0.006(3) 0.004(3) 0.012(3)
C18 0.074(5) 0.045(4) 0.029(4) 0.010(3) 0.012(4) 0.007(4)
C19 0.070(5) 0.042(4) 0.026(3) -0.001(3) -0.014(3) 0.006(4)
C17 0.060(4) 0.034(4) 0.038(4) 0.007(3) 0.029(3) -0.005(3)
C11 0.043(3) 0.042(4) 0.030(3) 0.012(3) 0.016(3) 0.020(3)
C14 0.030(3) 0.036(4) 0.052(4) -0.001(3) -0.013(3) -0.002(3)
N4 0.040(3) 0.030(3) 0.031(3) -0.001(2) -0.014(2) 0.001(2)
C15 0.020(3) 0.043(4) 0.062(5) -0.002(4) -0.003(3) -0.002(3)
C13 0.042(4) 0.034(4) 0.026(3) 0.000(3) -0.008(3) 0.005(3)
C7 0.046(4) 0.034(4) 0.037(4) -0.009(3) -0.012(3) -0.004(3)
C16 0.039(4) 0.035(4) 0.050(4) 0.007(3) 0.023(3) 0.002(3)
C8 0.039(4) 0.049(4) 0.061(5) -0.014(4) -0.033(4) 0.006(3)
O4 0.054(3) 0.044(3) 0.039(3) -0.012(2) -0.012(2) 0.027(2)
N3 0.068(4) 0.048(4) 0.045(4) -0.003(3) 0.025(3) 0.015(3)
C9 0.026(3) 0.047(4) 0.068(6) 0.000(4) -0.010(3) -0.001(3)
C20 0.037(3) 0.028(3) 0.021(3) 0.002(3) -0.006(3) 0.007(3)
C10 0.039(4) 0.044(4) 0.045(4) 0.007(4) 0.022(3) 0.006(3)
C4 0.042(4) 0.031(4) 0.043(4) -0.004(3) 0.020(3) -0.004(3)

loop_
_atom_type_symbol
_atom_type_description
_atom_type_scat_dispersion_real
_atom_type_scat_dispersion_imag
_atom_type_scat_source
C C 0.0033 0.0016 'International Tables Vol C Tables 4.2.6.8 and 6.1.1.4'
H H 0.0000 0.0000 'International Tables Vol C Tables 4.2.6.8 and 6.1.1.4'
N N 0.0061 0.0033 'International Tables Vol C Tables 4.2.6.8 and 6.1.1.4'
Br Br -0.2901 2.4595 'International Tables Vol C Tables 4.2.6.8 and 6.1.1.4'
O O 0.0106 0.0060 'International Tables Vol C Tables 4.2.6.8 and 6.1.1.4'
K K 0.2009 0.2494 'International Tables Vol C Tables 4.2.6.8 and 6.1.1.4'

loop_
_geom_angle_atom_site_label_1
_geom_angle_atom_site_label_2
_geom_angle_atom_site_label_3
_geom_angle
_geom_angle_site_symmetry_1
_geom_angle_site_symmetry_3
_geom_angle_publ_flag
O2 K1 O4 117.97(19) . . ?
O2 K1 O1 65.31(18) . . ?
O4 K1 O1 174.26(19) . . ?
O2 K1 O3 174.58(16) . . ?
O4 K1 O3 62.24(19) . . ?
O1 K1 O3 114.99(19) . . ?
O2 K1 N1 72.82(19) . . ?
O4 K1 N1 111.70(18) . . ?
O1 K1 N1 64.11(16) . . ?
O3 K1 N1 112.35(18) . . ?
O2 K1 N5 64.7(2) . . ?
O4 K1 N5 62.2(3) . . ?
O1 K1 N5 117.6(3) . . ?
O3 K1 N5 118.3(2) . . ?
N1 K1 N5 67.3(2) . . ?
O2 K1 Br1 90.10(13) . 3_746 ?
O4 K1 Br1 93.27(14) . 3_746 ?
O1 K1 Br1 91.39(14) . 3_746 ?
O3 K1 Br1 84.49(12) . 3_746 ?
N1 K1 Br1 154.18(16) . 3_746 ?
N5 K1 Br1 123.12(13) . 3_746 ?
O2 K1 N4 121.71(19) . . ?
O4 K1 N4 114.1(3) . . ?
O1 K1 N4 61.0(3) . . ?
O3 K1 N4 61.00(18) . . ?
N1 K1 N4 65.0(2) . . ?
N5 K1 N4 125.2(3) . . ?
Br1 K1 N4 111.6(2) 3_746 . ?
O2 K1 C1 96.29(15) . . ?
O4 K1 C1 87.34(17) . . ?
O1 K1 C1 87.60(17) . . ?
O3 K1 C1 89.12(14) . . ?
N1 K1 C1 28.07(18) . . ?
N5 K1 C1 63.70(17) . . ?
Br1 K1 C1 172.42(13) 3_746 . ?
N4 K1 C1 61.5(2) . . ?
O2 K1 C17 46.6(2) . . ?
O4 K1 C17 159.6(2) . . ?
O1 K1 C17 25.84(18) . . ?
O3 K1 C17 131.6(2) . . ?
N1 K1 C17 78.7(2) . . ?
N5 K1 C17 109.5(3) . . ?
Br1 K1 C17 75.49(14) 3_746 . ?
N4 K1 C17 86.1(3) . . ?
C1 K1 C17 106.07(17) . . ?
O2 K1 C11 132.3(2) . . ?
O4 K1 C11 24.97(15) . . ?
O1 K1 C11 155.87(18) . . ?
O3 K1 C11 45.7(2) . . ?
N1 K1 C11 131.59(18) . . ?
N5 K1 C11 86.5(3) . . ?
Br1 K1 C11 74.21(16) 3_746 . ?
N4 K1 C11 105.9(3) . . ?
C1 K1 C11 104.10(19) . . ?
C17 K1 C11 149.7(2) . . ?
O2 K1 C12 93.99(17) . . ?
O4 K1 C12 24.4(2) . . ?
O1 K1 C12 159.3(2) . . ?
O3 K1 C12 85.69(17) . . ?
N1 K1 C12 110.66(17) . . ?
N5 K1 C12 47.0(2) . . ?
Br1 K1 C12 89.26(16) 3_746 . ?
N4 K1 C12 137.1(2) . . ?
C1 K1 C12 94.33(18) . . ?
C17 K1 C12 136.4(2) . . ?
C11 K1 C12 42.5(2) . . ?
C9 O3 C10 113.6(5) . . ?
C9 O3 K1 125.1(4) . . ?
C10 O3 K1 115.4(4) . . ?
N2 N1 C1 117.4(5) . . ?
N2 N1 K1 136.1(4) . . ?
C1 N1 K1 86.5(4) . . ?
C2 C1 C6 122.4(5) . . ?
C2 C1 N1 122.7(6) . . ?
C6 C1 N1 114.6(5) . . ?
C2 C1 K1 100.3(3) . . ?
C6 C1 K1 98.2(3) . . ?
N1 C1 K1 65.4(3) . . ?
C6 C5 C4 121.7(6) . . ?
C5 C6 C1 117.6(6) . . ?
C5 C6 C20 123.4(6) . . ?
C1 C6 C20 118.9(5) . . ?
C18 O1 C17 115.6(6) . . ?
C18 O1 K1 104.6(5) . . ?
C17 O1 K1 100.7(4) . . ?
C16 O2 C15 112.8(5) . . ?
C16 O2 K1 113.2(4) . . ?
C15 O2 K1 119.6(4) . . ?
C1 C2 C3 117.0(6) . . ?
C1 C2 C7 121.9(5) . . ?
C3 C2 C7 121.0(6) . . ?
C13 N5 C14 110.2(5) . . ?
C13 N5 C20 110.5(5) . . ?
C14 N5 C20 111.9(5) . . ?
C13 N5 K1 107.9(4) . . ?
C14 N5 K1 103.8(4) . . ?
C20 N5 K1 112.3(4) . . ?
C2 C3 C4 121.3(6) . . ?
N3 N2 N1 171.1(7) . . ?
O4 C12 C13 104.3(5) . . ?
O4 C12 K1 49.1(3) . . ?
C13 C12 K1 89.4(4) . . ?
O1 C18 C19 106.0(6) . . ?
O1 C18 K1 50.7(3) . . ?
C19 C18 K1 93.3(4) . . ?
N4 C19 C18 111.6(5) . . ?
O1 C17 C16 107.0(6) . . ?
O1 C17 K1 53.5(3) . . ?
C16 C17 K1 84.1(5) . . ?
O4 C11 C10 106.4(6) . . ?
O4 C11 K1 51.0(3) . . ?
C10 C11 K1 87.5(4) . . ?
N5 C14 C15 113.8(6) . . ?
N5 C14 K1 52.2(3) . . ?
C15 C14 K1 76.7(4) . . ?
C19 N4 C8 109.1(5) . . ?
C19 N4 C7 114.0(5) . . ?
C8 N4 C7 112.3(6) . . ?
C19 N4 K1 105.1(4) . . ?
C8 N4 K1 102.0(4) . . ?
C7 N4 K1 113.3(4) . . ?
O2 C15 C14 109.9(6) . . ?
O2 C15 K1 39.7(2) . . ?
C14 C15 K1 79.0(4) . . ?
N5 C13 C12 111.6(5) . . ?
N4 C7 C2 113.5(5) . . ?
O2 C16 C17 110.7(6) . . ?
O2 C16 K1 44.3(3) . . ?
C17 C16 K1 70.4(4) . . ?
C9 C8 N4 114.7(6) . . ?
C12 O4 C11 114.0(5) . . ?
C12 O4 K1 106.6(5) . . ?
C11 O4 K1 104.0(4) . . ?
O3 C9 C8 108.2(6) . . ?
N5 C20 C6 108.6(5) . . ?
O3 C10 C11 108.3(6) . . ?
O3 C10 K1 43.1(3) . . ?
C11 C10 K1 67.6(4) . . ?
C5 C4 C3 119.4(6) . . ?

loop_
_geom_bond_atom_site_label_1
_geom_bond_atom_site_label_2
_geom_bond_distance
_geom_bond_site_symmetry_2
_geom_bond_publ_flag
Br1 K1 2.988(11) 3_756 ?
K1 O2 2.577(9) . ?
K1 O4 2.586(10) . ?
K1 O1 2.626(10) . ?
K1 O3 2.636(10) . ?
K1 N1 2.806(10) . ?
K1 N5 2.878(9) . ?
K1 Br1 2.988(11) 3_746 ?
K1 N4 3.012(9) . ?
K1 C1 3.081(12) . ?
K1 C17 3.210(10) . ?
K1 C11 3.228(10) . ?
K1 C12 3.281(14) . ?
O3 C9 1.415(9) . ?
O3 C10 1.419(9) . ?
N1 N2 1.229(8) . ?
N1 C1 1.452(8) . ?
C1 C2 1.393(9) . ?
C1 C6 1.403(10) . ?
C5 C6 1.367(9) . ?
C5 C4 1.380(10) . ?
C6 C20 1.517(9) . ?
O1 C18 1.417(10) . ?
O1 C17 1.423(9) . ?
O2 C16 1.408(9) . ?
O2 C15 1.426(9) . ?
C2 C3 1.389(9) . ?
C2 C7 1.503(11) . ?
N5 C13 1.464(9) . ?
N5 C14 1.482(9) . ?
N5 C20 1.498(9) . ?
C3 C4 1.390(11) . ?
N2 N3 1.109(8) . ?
C12 O4 1.412(9) . ?
C12 C13 1.537(10) . ?
C18 C19 1.492(11) . ?
C19 N4 1.477(10) . ?
C17 C16 1.463(11) . ?
C11 O4 1.405(8) . ?
C11 C10 1.469(11) . ?
C14 C15 1.486(11) . ?
N4 C8 1.481(9) . ?
N4 C7 1.492(10) . ?
C8 C9 1.469(12) . ?
